data_2003237
loop_
_publ_author_name
'Fettinger, J. C.'
'Kraatz, H.-B.'
'Poli, R.'
'Rheingold, A. L.'

_publ_section_title
;
 [CpMoCl(PMe~3~)~3~][BF~4~] and [Cp*MoCl(PMe~3~)~3~][PF~6~]
;
_journal_issue 3
_journal_name_full 'Acta Crystallographica Section C'
_journal_page_first 364
_journal_page_last 367
_journal_paper_doi 10.1107/S010827019400898X
_journal_volume 51
_journal_year 1995
_chemical_formula_moiety 'C14 H32 B1 Cl1 F4 Mo1 P3'
_chemical_formula_sum 'C14 H32 B Cl F4 Mo P3'
_chemical_formula_weight 511.52
_space_group_IT_number 14
_symmetry_cell_setting monoclinic
_symmetry_space_group_name_Hall '-P 2ybc'
_symmetry_space_group_name_H-M 'P 1 21/c 1'
_atom_type_scat_source IntTabIV
_cell_angle_alpha 90.
_cell_angle_beta 108.350(12)
_cell_angle_gamma 90.
_cell_formula_units_Z 4
_cell_length_a 13.364(2)
_cell_length_b 12.991(2)
_cell_length_c 13.548(2)
_cell_measurement_reflns_used 25
_cell_measurement_temperature 293
_cell_measurement_theta_max 16.9
_cell_measurement_theta_min 10.0
_cell_volume 2232.5(6)
_diffrn_measurement_device 'Enraf-Nonius CAD-4'
_diffrn_measurement_method \q/2\q
_diffrn_radiation_type MoK\a
_diffrn_radiation_wavelength 0.70930
_diffrn_reflns_av_R_equivalents 0.040
_diffrn_reflns_limit_h_max 13
_diffrn_reflns_limit_h_min -14
_diffrn_reflns_limit_k_max 13
_diffrn_reflns_limit_k_min 0
_diffrn_reflns_limit_l_max 14
_diffrn_reflns_limit_l_min 0
_diffrn_reflns_number 3044
_diffrn_reflns_theta_max 22.43
_diffrn_standards_decay_% 0
_diffrn_standards_interval_time 60
_diffrn_standards_number 3
_exptl_absorpt_coefficient_mu 0.93
_exptl_absorpt_correction_T_max 0.9974
_exptl_absorpt_correction_T_min 0.6722
_exptl_absorpt_correction_type 'empirical, \y scans (4 reflections)'
_exptl_crystal_colour orange-red
_exptl_crystal_density_diffrn 1.522
_exptl_crystal_description block
_exptl_crystal_size_max 0.5
_exptl_crystal_size_mid 0.5
_exptl_crystal_size_min 0.2
_refine_diff_density_max 0.76
_refine_diff_density_min -0.75
_refine_ls_extinction_method none
_refine_ls_goodness_of_fit_obs 1.051
_refine_ls_number_parameters 217
_refine_ls_number_reflns 2196
_refine_ls_R_factor_all 0.074
_refine_ls_R_factor_obs 0.052
_refine_ls_shift/esd_max 0.004
_refine_ls_structure_factor_coef F
_refine_ls_weighting_details 'w = 1/[\s^2^(F) + 0.0005F^2^]'
_refine_ls_weighting_scheme calc
_refine_ls_wR_factor_all 0.066
_refine_ls_wR_factor_obs 0.056
_reflns_number_observed 2196
_reflns_number_total 2901
_reflns_observed_criterion I~net~>1.5\s(I~net~)
_cod_data_source_file bk1037.cif
_cod_data_source_block bk1037_structure_1_of_2
_cod_depositor_comments
;
The following automatic conversions were performed:

'_refine_ls_weighting_scheme' value 'w = 1/[\s^2^(F) + 0.0005F^2^]'
was changed to 'calc'. New tag '_refine_ls_weighting_details' was
created. The value of the new tag was set to 'w = 1/[\s^2^(F) +
0.0005F^2^]'.

Automatic conversion script
Id: cif_fix_values 3143 2015-03-26 13:38:13Z robertas 
;
_cod_original_cell_volume 2232.4(6)
_cod_original_formula_sum 'C14 H32 B1 Cl1 F4 Mo1 P3'
_cod_database_code 2003237

loop_
_symmetry_equiv_pos_as_xyz
x,y,z
x,1/2-y,1/2+z
-x,-y,-z
-x,1/2+y,1/2-z

loop_
_atom_site_label
_atom_site_fract_x
_atom_site_fract_y
_atom_site_fract_z
_atom_site_B_iso_or_equiv
Mo .25760(5) .50387(5) .24010(5) 2.62(3)
Cl .41551(23) .60739(23) .33992(24) 6.86(16)
P1 .19591(18) .32497(17) .22955(18) 3.46(11)
P2 .40076(18) .44848(18) .16863(18) 3.65(11)
P3 .22845(21) .53116(19) .41194(17) 3.97(11)
B .8129(8) .4387(7) .2055(8) 3.2(5)
F1 .8750(6) .3650(5) .1891(6) 9.0(5)
F2 .8495(8) .5270(6) .1815(9) 13.6(9)
F3 .7156(6) .4257(8) .1376(7) 11.7(6)
F4 .8051(9) .4393(9) .2961(6) 14.2(8)
C1 .1428(8) .5172(7) .0798(6) 4.7(5)
C2 .2114(8) .5997(8) .0882(7) 4.8(5)
C3 .2009(9) .6644(7) .1636(8) 5.3(6)
C4 .1233(9) .6269(8) .2023(7) 4.9(5)
C5 .0867(7) .5350(9) .1516(8) 4.9(5)
C11 .2959(8) .2267(7) .2615(9) 5.8(6)
C12 .1194(8) .2837(7) .3129(8) 4.8(5)
C13 .1080(9) .2787(8) .1074(8) 6.3(6)
C21 .5112(8) .3819(8) .2620(9) 5.8(6)
C22 .4682(9) .5522(9) .1249(9) 6.3(6)
C23 .3694(8) .3669(7) .0553(7) 5.0(5)
C31 .3087(9) .4504(8) .5170(7) 5.2(5)
C32 .2595(11) .6572(9) .4669(8) 6.8(7)
C33 .0968(9) .5146(9) .4233(8) 6.6(8)
H1 .13436 .46147 .03476 ?
H2 .25713 .60845 .04943 ?
H3 .23933 .72450 .18540 ?
H4 .09939 .65790 .25255 ?
H5 .03589 .49216 .16351 ?
H11a .33989 .23559 .33220 ?
H11b .33805 .23165 .21599 ?
H11c .26285 .16023 .25382 ?
H12a .05400 .32075 .29445 ?
H12b .15879 .29754 .38417 ?
H12c .10541 .21120 .30405 ?
H13a .13963 .28878 .05372 ?
H13b .04239 .31466 .09050 ?
H13c .09536 .20582 .11308 ?
H21a .53110 .41706 .32768 ?
H21b .56984 .38074 .23549 ?
H21c .49073 .31260 .27123 ?
H22a .49430 .60109 .18018 ?
H22b .41979 .58576 .06590 ?
H22c .52612 .52465 .10562 ?
H23a .32306 .40319 -.00306 ?
H23b .33516 .30565 .06788 ?
H23c .43283 .34862 .04052 ?
H31a .29232 .37926 .50028 ?
H31b .29440 .46703 .58032 ?
H31c .38190 .46237 .52590 ?
H32a .21546 .70757 .42185 ?
H32b .33212 .67214 .47556 ?
H32c .24812 .65901 .53341 ?
H33a .07030 .44777 .39781 ?
H33b .05057 .56656 .38312 ?
H33c .10045 .52072 .49492 ?

loop_
_geom_angle_atom_site_label_1
_geom_angle_atom_site_label_2
_geom_angle_atom_site_label_3
_geom_angle
_geom_angle_publ_flag
Cl Mo P1 138.49(10) no
Cl Mo P2 75.36(9) no
Cl Mo P3 76.91(10) no
Cl Mo C1 133.3(3) no
Cl Mo C2 97.7(3) no
Cl Mo C3 82.0(3) no
Cl Mo C4 102.1(3) no
Cl Mo C5 136.8(3) no
P1 Mo P2 89.36(8) no
P1 Mo P3 92.32(8) no
P1 Mo C1 84.3(3) no
P1 Mo C2 117.8(3) no
P1 Mo C3 139.5(3) no
P1 Mo C4 114.5(3) no
P1 Mo C5 82.7(3) no
P2 Mo P3 139.55(8) no
P2 Mo C1 91.2(3) no
P2 Mo C2 80.4(3) no
P2 Mo C3 105.3(3) no
P2 Mo C4 137.6(3) no
P2 Mo C5 127.9(3) no
P3 Mo C1 129.2(3) no
P3 Mo C2 132.4(3) no
P3 Mo C3 99.3(3) no
P3 Mo C4 76.9(2) no
P3 Mo C5 92.4(3) no
C1 Mo C2 35.5(4) no
C1 Mo C3 58.3(4) no
C1 Mo C4 59.3(4) no
C1 Mo C5 36.9(4) no
C2 Mo C3 34.0(4) no
C2 Mo C4 57.7(3) no
C2 Mo C5 59.3(3) no
C3 Mo C4 34.5(4) no
C3 Mo C5 58.3(4) no
C4 Mo C5 35.1(4) no
Mo P1 C11 116.6(3) no
Mo P1 C12 119.0(3) no
Mo P1 C13 118.9(4) no
C11 P1 C12 99.2(4) no
C11 P1 C13 101.6(5) no
C12 P1 C13 97.9(5) no
Mo P2 C21 114.6(4) no
Mo P2 C22 115.4(4) no
Mo P2 C23 119.8(3) no
C21 P2 C22 101.6(5) no
C21 P2 C23 103.4(5) no
C22 P2 C23 99.4(5) no
Mo P3 C31 114.8(3) no
Mo P3 C32 115.6(4) no
Mo P3 C33 119.8(4) no
C31 P3 C32 101.5(5) no
C31 P3 C33 102.3(5) no
C32 P3 C33 100.1(6) no
F1 B F2 106.5(8) no
F1 B F3 108.3(8) no
F1 B F4 114.4(10) no
F2 B F3 107.1(10) no
F2 B F4 112.4(10) no
F3 B F4 107.9(9) no
B F1 F2 36.7(5) no
B F1 F3 36.1(5) no
B F1 F4 31.9(5) no
F2 F1 F3 60.0(4) no
F2 F1 F4 59.9(4) no
F3 F1 F4 58.0(4) no
B F2 F1 36.8(5) no
B F2 F3 36.8(6) no
B F2 F4 32.9(6) no
F1 F2 F3 61.0(4) no
F1 F2 F4 61.3(4) no
F3 F2 F4 58.8(4) no
B F3 F1 35.6(5) no
B F3 F2 36.2(6) no
B F3 F4 34.8(5) no
F1 F3 F2 59.1(4) no
F1 F3 F4 61.3(4) no
F2 F3 F4 60.7(5) no
B F4 F1 33.8(6) no
B F4 F2 34.7(6) no
B F4 F3 37.4(6) no
F1 F4 F2 58.8(4) no
F1 F4 F3 60.7(4) no
F2 F4 F3 60.5(5) no
Mo C1 C2 75.4(5) no
Mo C1 C5 72.4(5) no
C2 C1 C5 107.1(9) no
Mo C2 C1 69.1(5) no
Mo C2 C3 74.2(5) no
C1 C2 C3 108.4(9) no
Mo C3 C2 71.8(5) no
Mo C3 C4 72.4(5) no
C2 C3 C4 109.4(9) no
Mo C4 C3 73.1(5) no
Mo C4 C5 69.3(5) no
C3 C4 C5 107.7(9) no
Mo C5 C1 70.8(5) no
Mo C5 C4 75.5(6) no
C1 C5 C4 107.4(9) no

loop_
_geom_bond_atom_site_label_1
_geom_bond_atom_site_label_2
_geom_bond_distance
_geom_bond_publ_flag
Mo Cl 2.509(3) no
Mo P1 2.455(2) no
Mo P2 2.506(2) no
Mo P3 2.504(2) no
Mo C1 2.236(8) no
Mo C2 2.317(8) no
Mo C3 2.346(9) no
Mo C4 2.336(9) no
Mo C5 2.257(9) no
P1 C11 1.799(11) no
P1 C12 1.826(9) no
P1 C13 1.807(10) no
P2 C21 1.831(11) no
P2 C22 1.821(10) no
P2 C23 1.803(9) no
P3 C31 1.821(10) no
P3 C32 1.792(11) no
P3 C33 1.826(11) no
B F1 1.331(12) no
B F2 1.326(12) no
B F3 1.346(13) no
B F4 1.265(12) no
F1 F2 2.129(10) no
F1 F3 2.170(10) no
F1 F4 2.182(12) no
F2 F3 2.149(13) no
F2 F4 2.154(13) no
F3 F4 2.111(12) no
C1 C2 1.391(15) no
C1 C5 1.422(14) no
C2 C3 1.365(15) no
C3 C4 1.388(17) no
C4 C5 1.388(16) no
